data_2105937
loop_
_publ_author_name
'Pourayoubi, Mehrdad'
'Toghraee, Maryam'
'Divjakovic, Vladimir'
'van der Lee, Arie'
'Mancilla Percino, Teresa'
'Leyva Ram\'irez, Marco A.'
'Saneei, Anahid'

_publ_section_title
;
 Analysis of N---H&#x00B7;&#x00B7;&#x00B7;O hydrogen bonds in new
 C(O)---NH---P(O)-based phosphoric triamides and analogous structures
 deposited in the Cambridge Structural Database
;
_journal_coeditor_code DK5007
_journal_issue 2
_journal_name_full 'Acta Crystallographica Section B'
_journal_page_first 184
_journal_page_last 194
_journal_paper_doi 10.1107/S2052519213002650
_journal_volume 69
_journal_year 2013
_chemical_formula_moiety 'C7 H13 F3 N3 O2 P'
_chemical_formula_sum 'C7 H13 F3 N3 O2 P'
_chemical_formula_weight 259.17
_chemical_name_systematic
;
 ?
;
_space_group_IT_number 14
_symmetry_cell_setting monoclinic
_symmetry_space_group_name_Hall '-P 2yab'
_symmetry_space_group_name_H-M 'P 1 21/a 1'
_atom_sites_solution_hydrogens geom
_atom_sites_solution_primary direct
_atom_sites_solution_secondary difmap
_audit_creation_method SHELXL-97
_cell_angle_alpha 90.00
_cell_angle_beta 109.413(2)
_cell_angle_gamma 90.00
_cell_formula_units_Z 4
_cell_length_a 11.3416(3)
_cell_length_b 9.0552(3)
_cell_length_c 11.8030(4)
_cell_measurement_reflns_used 600
_cell_measurement_temperature 295(2)
_cell_measurement_theta_max 14
_cell_measurement_theta_min 1
_cell_volume 1143.26(6)
_computing_cell_refinement 'HKL Scalepack (Otwinowski & Minor 1997)'
_computing_data_collection 'Collect (Bruker AXS BV, 1997-2004)'
_computing_data_reduction 'HKL Denzo and Scalepack (Otwinowski & Minor 1997)'
_computing_molecular_graphics 'Ortep-3 for Windows (Farrugia, 1997)'
_computing_publication_material 'WinGX publication routines (Farrugia, 1999)'
_computing_structure_refinement 'SHELXL-97 (Sheldrick, 1997)'
_computing_structure_solution 'SIR2002 (Giacovazzo et al, 2003)'
_diffrn_ambient_temperature 295(2)
_diffrn_detector_area_resol_mean 9
_diffrn_measured_fraction_theta_full 0.986
_diffrn_measured_fraction_theta_max 0.986
_diffrn_measurement_device '95mm CCD camera on \k-goniostat'
_diffrn_measurement_device_type KappaCCD
_diffrn_measurement_method 'CCD rotation images, thick slices'
_diffrn_radiation_monochromator graphite
_diffrn_radiation_source 'Enraf Nonius FR590'
_diffrn_radiation_type MoK\a
_diffrn_radiation_wavelength 0.71073
_diffrn_reflns_av_R_equivalents 0.0000
_diffrn_reflns_av_sigmaI/netI 0.0287
_diffrn_reflns_limit_h_max 12
_diffrn_reflns_limit_h_min -13
_diffrn_reflns_limit_k_max 10
_diffrn_reflns_limit_k_min 0
_diffrn_reflns_limit_l_max 14
_diffrn_reflns_limit_l_min 0
_diffrn_reflns_number 1977
_diffrn_reflns_theta_full 25.00
_diffrn_reflns_theta_max 25.00
_diffrn_reflns_theta_min 2.90
_exptl_absorpt_coefficient_mu 0.272
_exptl_absorpt_correction_type none
_exptl_crystal_colour colourless
_exptl_crystal_density_diffrn 1.506
_exptl_crystal_density_method 'not measured'
_exptl_crystal_description prism
_exptl_crystal_F_000 536
_exptl_crystal_size_max 0.41
_exptl_crystal_size_mid 0.35
_exptl_crystal_size_min 0.24
_refine_diff_density_max 0.264
_refine_diff_density_min -0.276
_refine_ls_extinction_method none
_refine_ls_goodness_of_fit_ref 1.034
_refine_ls_hydrogen_treatment mixed
_refine_ls_matrix_type full
_refine_ls_number_parameters 156
_refine_ls_number_reflns 1977
_refine_ls_number_restraints 3
_refine_ls_restrained_S_all 1.035
_refine_ls_R_factor_all 0.0423
_refine_ls_R_factor_gt 0.0359
_refine_ls_shift/su_max 0.000
_refine_ls_shift/su_mean 0.000
_refine_ls_structure_factor_coef Fsqd
_refine_ls_weighting_details 'calc w=1/[\s^2^(Fo^2^)+(0.0413P)^2^+0.5607P] where P=(Fo^2^+2Fc^2^)/3'
_refine_ls_weighting_scheme calc
_refine_ls_wR_factor_gt 0.0888
_refine_ls_wR_factor_ref 0.0936
_reflns_number_gt 1748
_reflns_number_total 1977
_reflns_threshold_expression >2sigma(I)
_cod_data_source_file dk5007sup1.cif
_cod_data_source_block I
_cod_original_sg_symbol_H-M P21/a
_cod_database_code 2105937
_cod_database_fobs_code 2105937

loop_
_symmetry_equiv_pos_as_xyz
'x, y, z'
'-x+1/2, y+1/2, -z'
'-x, -y, -z'
'x-1/2, -y-1/2, z'

loop_
_atom_site_type_symbol
_atom_site_label
_atom_site_fract_x
_atom_site_fract_y
_atom_site_fract_z
_atom_site_U_iso_or_equiv
_atom_site_adp_type
_atom_site_calc_flag
_atom_site_refinement_flags
_atom_site_occupancy
_atom_site_symmetry_multiplicity
C C3 0.84601(18) 0.3900(2) 0.25660(16) 0.0410(4) Uani d . 1 1
H H3A 0.7797 0.4625 0.2288 0.049 Uiso calc R 1 1
H H3B 0.9229 0.4424 0.2980 0.049 Uiso calc R 1 1
C C4 0.81610(18) 0.2857(2) 0.34458(16) 0.0417(4) Uani d . 1 1
C C5 0.69751(19) 0.1990(2) 0.27789(18) 0.0473(5) Uani d . 1 1
H H5A 0.6777 0.1326 0.3335 0.057 Uiso calc R 1 1
H H5B 0.6282 0.2671 0.2469 0.057 Uiso calc R 1 1
C C7 0.7899(2) 0.3789(3) 0.4417(2) 0.0660(7) Uani d . 1 1
H H7A 0.8627 0.4361 0.4833 0.099 Uiso calc R 1 1
H H7B 0.7697 0.3152 0.4976 0.099 Uiso calc R 1 1
H H7C 0.7209 0.4440 0.4050 0.099 Uiso calc R 1 1
C C8 0.9246(2) 0.1802(3) 0.40210(18) 0.0531(5) Uani d . 1 1
H H8A 0.9411 0.1229 0.3406 0.080 Uiso calc R 1 1
H H8B 0.9030 0.1155 0.4566 0.080 Uiso calc R 1 1
H H8C 0.9977 0.2360 0.4452 0.080 Uiso calc R 1 1
C C11 0.54109(17) 0.22268(19) -0.09812(15) 0.0353(4) Uani d . 1 1
C C13 0.45742(19) 0.3183(2) -0.19981(18) 0.0476(5) Uani d . 1 1
N N2 0.85984(14) 0.31238(15) 0.15204(13) 0.0346(4) Uani d D 1 1
H H2 0.8913(17) 0.3663(19) 0.1113(15) 0.042 Uiso d D 1 1
N N6 0.71308(15) 0.11290(17) 0.17773(14) 0.0439(4) Uani d D 1 1
H H6 0.6623(16) 0.0419(18) 0.1551(19) 0.053 Uiso d D 1 1
N N10 0.63981(14) 0.28988(15) -0.02049(13) 0.0346(4) Uani d D 1 1
H H10 0.6454(18) 0.3836(11) -0.0234(17) 0.042 Uiso d D 1 1
O O9 0.80507(13) 0.08740(14) 0.00389(12) 0.0488(4) Uani d . 1 1
O O12 0.51616(13) 0.09177(14) -0.09905(13) 0.0502(4) Uani d . 1 1
F F14 0.49766(18) 0.3089(2) -0.29274(12) 0.0964(6) Uani d . 1 1
F F15 0.34028(12) 0.27180(16) -0.23594(14) 0.0791(5) Uani d . 1 1
F F16 0.45729(12) 0.45963(13) -0.17218(12) 0.0661(4) Uani d . 1 1
P P1 0.76025(4) 0.19006(5) 0.07696(4) 0.03353(17) Uani d . 1 1

loop_
_atom_site_aniso_label
_atom_site_aniso_U_11
_atom_site_aniso_U_22
_atom_site_aniso_U_33
_atom_site_aniso_U_12
_atom_site_aniso_U_13
_atom_site_aniso_U_23
C3 0.0404(10) 0.0347(10) 0.0410(10) -0.0003(8) 0.0046(8) -0.0067(8)
C4 0.0376(10) 0.0491(11) 0.0340(9) 0.0066(8) 0.0062(8) 0.0000(8)
C5 0.0393(10) 0.0559(12) 0.0445(11) -0.0012(9) 0.0110(9) 0.0098(9)
C7 0.0661(15) 0.0835(18) 0.0483(12) 0.0146(13) 0.0189(11) -0.0102(12)
C8 0.0477(12) 0.0660(14) 0.0384(11) 0.0130(10) 0.0047(9) 0.0095(9)
C11 0.0385(10) 0.0300(9) 0.0331(9) -0.0009(7) 0.0062(8) -0.0010(7)
C13 0.0459(11) 0.0453(11) 0.0396(10) 0.0012(9) -0.0017(9) 0.0014(9)
N2 0.0372(8) 0.0302(8) 0.0326(8) -0.0055(6) 0.0065(6) 0.0008(6)
N6 0.0476(9) 0.0341(9) 0.0414(9) -0.0119(7) 0.0035(7) 0.0064(7)
N10 0.0400(8) 0.0204(7) 0.0350(8) 0.0006(6) 0.0011(7) 0.0015(6)
O9 0.0605(9) 0.0312(7) 0.0455(7) 0.0123(6) 0.0053(6) -0.0050(6)
O12 0.0514(8) 0.0302(7) 0.0575(8) -0.0095(6) 0.0026(7) -0.0004(6)
F14 0.1216(14) 0.1261(15) 0.0405(7) 0.0244(11) 0.0256(8) 0.0196(8)
F15 0.0468(8) 0.0643(9) 0.0929(11) -0.0050(6) -0.0213(7) -0.0008(8)
F16 0.0593(8) 0.0372(7) 0.0776(9) 0.0073(6) -0.0095(6) 0.0110(6)
P1 0.0389(3) 0.0217(2) 0.0321(3) 0.00121(17) 0.0013(2) 0.00159(16)

loop_
_atom_type_symbol
_atom_type_description
_atom_type_scat_dispersion_real
_atom_type_scat_dispersion_imag
_atom_type_scat_source
C C 0.0033 0.0016 'International Tables Vol C Tables 4.2.6.8 and 6.1.1.4'
H H 0.0000 0.0000 'International Tables Vol C Tables 4.2.6.8 and 6.1.1.4'
N N 0.0061 0.0033 'International Tables Vol C Tables 4.2.6.8 and 6.1.1.4'
O O 0.0106 0.0060 'International Tables Vol C Tables 4.2.6.8 and 6.1.1.4'
F F 0.0171 0.0103 'International Tables Vol C Tables 4.2.6.8 and 6.1.1.4'
P P 0.1023 0.0942 'International Tables Vol C Tables 4.2.6.8 and 6.1.1.4'

loop_
_geom_angle_atom_site_label_1
_geom_angle_atom_site_label_2
_geom_angle_atom_site_label_3
_geom_angle
N2 C3 C4 112.64(15)
N2 C3 H3A 109.1
C4 C3 H3A 109.1
N2 C3 H3B 109.1
C4 C3 H3B 109.1
H3A C3 H3B 107.8
C3 C4 C8 111.22(16)
C3 C4 C5 108.93(14)
C8 C4 C5 110.40(17)
C3 C4 C7 108.11(17)
C8 C4 C7 109.91(16)
C5 C4 C7 108.19(17)
N6 C5 C4 111.38(15)
N6 C5 H5A 109.4
C4 C5 H5A 109.4
N6 C5 H5B 109.4
C4 C5 H5B 109.4
H5A C5 H5B 108.0
C4 C7 H7A 109.5
C4 C7 H7B 109.5
H7A C7 H7B 109.5
C4 C7 H7C 109.5
H7A C7 H7C 109.5
H7B C7 H7C 109.5
C4 C8 H8A 109.5
C4 C8 H8B 109.5
H8A C8 H8B 109.5
C4 C8 H8C 109.5
H8A C8 H8C 109.5
H8B C8 H8C 109.5
O12 C11 N10 126.10(16)
O12 C11 C13 117.56(16)
N10 C11 C13 116.20(15)
F16 C13 F15 107.73(17)
F16 C13 F14 107.20(18)
F15 C13 F14 107.38(17)
F16 C13 C11 113.98(16)
F15 C13 C11 111.62(17)
F14 C13 C11 108.64(17)
C3 N2 P1 122.38(12)
C3 N2 H2 112.6(14)
P1 N2 H2 115.7(14)
C5 N6 P1 121.24(13)
C5 N6 H6 113.9(15)
P1 N6 H6 117.0(15)
C11 N10 P1 121.18(12)
C11 N10 H10 118.9(13)
P1 N10 H10 119.8(13)
O9 P1 N6 114.98(8)
O9 P1 N2 116.08(8)
N6 P1 N2 103.55(8)
O9 P1 N10 107.02(8)
N6 P1 N10 109.61(8)
N2 P1 N10 105.12(7)

loop_
_geom_bond_atom_site_label_1
_geom_bond_atom_site_label_2
_geom_bond_distance
C3 N2 1.473(2)
C3 C4 1.523(3)
C3 H3A 0.9700
C3 H3B 0.9700
C4 C8 1.526(3)
C4 C5 1.530(3)
C4 C7 1.530(3)
C5 N6 1.475(3)
C5 H5A 0.9700
C5 H5B 0.9700
C7 H7A 0.9600
C7 H7B 0.9600
C7 H7C 0.9600
C8 H8A 0.9600
C8 H8B 0.9600
C8 H8C 0.9600
C11 O12 1.218(2)
C11 N10 1.335(2)
C11 C13 1.527(2)
C13 F16 1.321(2)
C13 F15 1.322(2)
C13 F14 1.323(3)
N2 P1 1.6194(14)
N2 H2 0.844(9)
N6 P1 1.6162(16)
N6 H6 0.845(9)
N10 P1 1.7209(14)
N10 H10 0.853(9)
O9 P1 1.4689(13)

loop_
_geom_hbond_atom_site_label_D
_geom_hbond_atom_site_label_H
_geom_hbond_atom_site_label_A
_geom_hbond_site_symmetry_A
_geom_hbond_distance_DH
_geom_hbond_distance_HA
_geom_hbond_distance_DA
_geom_hbond_angle_DHA
N2 H2 O12 2_655 0.844(9) 2.322(14) 3.058(2) 146.1(18)
N6 H6 O12 3_655 0.845(9) 2.260(11) 3.074(2) 162(2)
N10 H10 O9 2_655 0.853(9) 1.920(11) 2.7579(18) 167.0(19)

loop_
_geom_torsion_atom_site_label_1
_geom_torsion_atom_site_label_2
_geom_torsion_atom_site_label_3
_geom_torsion_atom_site_label_4
_geom_torsion
N2 C3 C4 C8 65.3(2)
N2 C3 C4 C5 -56.6(2)
N2 C3 C4 C7 -173.95(16)
C3 C4 C5 N6 59.3(2)
C8 C4 C5 N6 -63.1(2)
C7 C4 C5 N6 176.57(17)
O12 C11 C13 F16 155.65(19)
N10 C11 C13 F16 -28.4(2)
O12 C11 C13 F15 33.3(3)
N10 C11 C13 F15 -150.74(17)
O12 C11 C13 F14 -84.9(2)
N10 C11 C13 F14 91.0(2)
C4 C3 N2 P1 47.13(19)
C4 C5 N6 P1 -52.8(2)
O12 C11 N10 P1 10.4(3)
C13 C11 N10 P1 -165.17(14)
C5 N6 P1 O9 163.49(14)
C5 N6 P1 N2 35.82(16)
C5 N6 P1 N10 -75.93(15)
C3 N2 P1 O9 -159.90(13)
C3 N2 P1 N6 -32.92(15)
C3 N2 P1 N10 82.08(14)
C11 N10 P1 O9 55.09(16)
C11 N10 P1 N6 -70.21(16)
C11 N10 P1 N2 179.07(14)
